data_2011465
loop_
_publ_author_name
'Batsanov, Andrei S.'
'Howard, Judith A. K.'

_publ_section_title
;
 (--)-(<i>S</i>)-2-(Fluorodiphenylmethyl)pyrrolidinium chloride
;
_journal_issue 10
_journal_name_full 'Acta Crystallographica Section C'
_journal_page_first e467
_journal_page_last e468
_journal_paper_doi 10.1107/S0108270100011914
_journal_volume 56
_journal_year 2000
_chemical_formula_iupac 'C17 H19 F N 1+, Cl 1-'
_chemical_formula_moiety 'C17 H19 F N 1+, Cl 1-'
_chemical_formula_sum 'C17 H19 Cl F N'
_chemical_formula_weight 291.78
_chemical_name_systematic
;
(-)-(S)-2-(Fluorodiphenylmethyl)pyrrolidinium chloride
;
_space_group_IT_number 19
_symmetry_cell_setting orthorhombic
_symmetry_space_group_name_Hall 'P 2ac 2ab'
_symmetry_space_group_name_H-M 'P 21 21 21'
_audit_creation_method SHELXL-97
_cell_angle_alpha 90.00
_cell_angle_beta 90.00
_cell_angle_gamma 90.00
_cell_formula_units_Z 4
_cell_length_a 7.415(3)
_cell_length_b 8.353(4)
_cell_length_c 24.406(10)
_cell_measurement_reflns_used 840
_cell_measurement_temperature 120(2)
_cell_measurement_theta_max 26.4
_cell_measurement_theta_min 12.0
_cell_volume 1511.6(11)
_computing_cell_refinement SMART
_computing_data_collection 'SMART (Bruker, 1999)'
_computing_data_reduction 'SAINT (Bruker, 1999)'
_computing_publication_material SHELXTL
_computing_structure_refinement SHELXTL
_computing_structure_solution 'SHELXTL (Bruker, 1997)'
_diffrn_ambient_temperature 120(2)
_diffrn_detector_area_resol_mean 8
_diffrn_measured_fraction_theta_full .994
_diffrn_measured_fraction_theta_max .994
_diffrn_measurement_device_type 'SMART 1K CCD area-detector'
_diffrn_measurement_method \w
_diffrn_radiation_monochromator graphite
_diffrn_radiation_source 'fine-focus sealed tube'
_diffrn_radiation_type MoK\a
_diffrn_radiation_wavelength .71073
_diffrn_reflns_av_R_equivalents .020
_diffrn_reflns_av_sigmaI/netI .017
_diffrn_reflns_limit_h_max 10
_diffrn_reflns_limit_h_min -9
_diffrn_reflns_limit_k_max 10
_diffrn_reflns_limit_k_min -11
_diffrn_reflns_limit_l_max 33
_diffrn_reflns_limit_l_min -33
_diffrn_reflns_number 14327
_diffrn_reflns_theta_full 29.14
_diffrn_reflns_theta_max 29.14
_diffrn_reflns_theta_min 1.67
_diffrn_standards_decay_% 0
_diffrn_standards_number 0
_exptl_absorpt_coefficient_mu .253
_exptl_absorpt_correction_T_max .962
_exptl_absorpt_correction_T_min .847
_exptl_absorpt_correction_type multi-scan
_exptl_absorpt_process_details '(SADABS; Sheldrick, 1998); R~int~ = 0.030 before correction'
_exptl_crystal_colour colourless
_exptl_crystal_density_diffrn 1.282
_exptl_crystal_density_method 'not measured'
_exptl_crystal_description plate
_exptl_crystal_F_000 616
_exptl_crystal_size_max .58
_exptl_crystal_size_mid .45
_exptl_crystal_size_min .14
_refine_diff_density_max .291
_refine_diff_density_min -.185
_refine_ls_abs_structure_details 'Flack (1983)'
_refine_ls_abs_structure_Flack -.01(4)
_refine_ls_extinction_method none
_refine_ls_goodness_of_fit_ref 1.079
_refine_ls_hydrogen_treatment refall
_refine_ls_matrix_type full
_refine_ls_number_parameters 257
_refine_ls_number_reflns 4007
_refine_ls_number_restraints 0
_refine_ls_restrained_S_all 1.079
_refine_ls_R_factor_all .029
_refine_ls_R_factor_gt .027
_refine_ls_shift/su_max .003
_refine_ls_shift/su_mean .000
_refine_ls_structure_factor_coef Fsqd
_refine_ls_weighting_details 'w = 1/[\s^2^(Fo^2^)+(0.0417P)^2^+0.1226P] where P = (Fo^2^+2Fc^2^)/3'
_refine_ls_weighting_scheme calc
_refine_ls_wR_factor_ref .067
_reflns_number_gt 3844
_reflns_number_total 4007
_reflns_threshold_expression I>2\s(I)
_cod_data_source_file qd0021.cif
_cod_data_source_block I
_cod_depositor_comments
;
The following automatic conversions were performed:

'_refine_ls_weighting_scheme' value 'calc w =
1/[\s^2^(Fo^2^)+(0.0417P)^2^+0.1226P] where P = (Fo^2^+2Fc^2^)/3' was
changed to 'calc'. New tag '_refine_ls_weighting_details' was
created. The value of the new tag was set to 'w =
1/[\s^2^(Fo^2^)+(0.0417P)^2^+0.1226P] where P = (Fo^2^+2Fc^2^)/3'.

Automatic conversion script
Id: cif_fix_values 3143 2015-03-26 13:38:13Z robertas 
;
_cod_database_code 2011465
_cod_database_fobs_code 2011465

loop_
_symmetry_equiv_pos_as_xyz
'x, y, z'
'-x+1/2, -y, z+1/2'
'-x, y+1/2, -z+1/2'
'x+1/2, -y+1/2, -z'

loop_
_atom_site_label
_atom_site_fract_x
_atom_site_fract_y
_atom_site_fract_z
_atom_site_U_iso_or_equiv
_atom_site_adp_type
_atom_site_calc_flag
_atom_site_refinement_flags
_atom_site_occupancy
_atom_site_disorder_assembly
_atom_site_disorder_group
_atom_site_type_symbol
Cl .27784(4) .92920(3) .517928(12) .02246(7) Uani d . 1 . . Cl
F .09308(9) .41100(9) .38753(3) .02327(15) Uani d . 1 . . F
N .19167(13) .58321(12) .48509(4) .01781(17) Uani d . 1 . . N
H1N .215(2) .688(2) .4873(7) .028(4) Uiso d . 1 . . H
H2N .078(2) .572(2) .4751(7) .027(4) Uiso d . 1 . . H
C1 .25370(15) .50414(14) .38787(4) .0178(2) Uani d . 1 . . C
C2 .32369(15) .50221(14) .44705(4) .0169(2) Uani d . 1 . . C
H2 .4333(19) .5598(17) .4501(5) .014(3) Uiso d . 1 . . H
C3 .35215(18) .33836(14) .47338(5) .0216(2) Uani d . 1 . . C
H31 .461(2) .291(2) .4624(7) .034(4) Uiso d . 1 . . H
H32 .252(2) .2678(18) .4651(6) .020(3) Uiso d . 1 . . H
C4 .35491(18) .37784(15) .53500(5) .0231(2) Uani d . 1 . . C
H41 .474(2) .4165(19) .5458(6) .023(4) Uiso d . 1 . . H
H42 .333(2) .288(2) .5586(7) .031(4) Uiso d . 1 . . H
C5 .21312(18) .50914(14) .54142(4) .0216(2) Uani d . 1 . . C
H51 .249(2) .588(2) .5665(7) .034(4) Uiso d . 1 . . H
H52 .097(2) .472(2) .5522(6) .029(4) Uiso d . 1 . . H
C11 .38492(16) .42449(15) .34784(4) .0203(2) Uani d . 1 . . C
C12 .56983(17) .41412(17) .35809(5) .0249(2) Uani d . 1 . . C
H12 .621(2) .4567(18) .3914(6) .023(4) Uiso d . 1 . . H
C13 .68421(18) .33778(18) .32065(5) .0293(3) Uani d . 1 . . C
H13 .815(3) .328(2) .3287(7) .034(4) Uiso d . 1 . . H
C14 .6141(2) .27055(17) .27289(5) .0304(3) Uani d . 1 . . C
H14 .688(2) .212(2) .2487(7) .030(4) Uiso d . 1 . . H
C15 .4310(2) .28317(18) .26219(5) .0308(3) Uani d . 1 . . C
H15 .378(2) .239(2) .2276(7) .035(4) Uiso d . 1 . . H
C16 .31605(18) .36049(15) .29898(5) .0248(2) Uani d . 1 . . C
H16 .190(2) .3690(18) .2907(6) .022(4) Uiso d . 1 . . H
C21 .20488(17) .67430(13) .36953(4) .0196(2) Uani d . 1 . . C
C22 .33566(17) .79428(15) .37116(5) .0235(2) Uani d . 1 . . C
H22 .462(2) .768(2) .3830(7) .032(4) Uiso d . 1 . . H
C23 .2929(2) .95081(15) .35549(5) .0298(3) Uani d . 1 . . C
H23 .376(3) 1.034(2) .3570(8) .041(5) Uiso d . 1 . . H
C24 .1195(2) .98682(17) .33770(5) .0313(3) Uani d . 1 . . C
H24 .082(3) 1.093(3) .3267(8) .047(5) Uiso d . 1 . . H
C25 -.0101(2) .86835(18) .33570(6) .0311(3) Uani d . 1 . . C
H25 -.138(3) .891(2) .3237(7) .039(5) Uiso d . 1 . . H
C26 .03071(18) .71145(16) .35168(5) .0261(2) Uani d . 1 . . C
H26 -.060(2) .6283(19) .3521(7) .027(4) Uiso d . 1 . . H

loop_
_atom_site_aniso_label
_atom_site_aniso_U_11
_atom_site_aniso_U_22
_atom_site_aniso_U_33
_atom_site_aniso_U_12
_atom_site_aniso_U_13
_atom_site_aniso_U_23
Cl .01711(12) .01938(12) .03091(13) .00004(10) .00256(10) -.00270(11)
F .0205(3) .0238(4) .0255(3) -.0042(3) -.0017(3) -.0005(3)
N .0170(4) .0169(4) .0195(4) .0007(4) .0006(3) .0002(4)
C1 .0173(5) .0171(5) .0191(4) -.0034(4) -.0007(4) .0001(4)
C2 .0152(5) .0177(5) .0177(4) -.0002(4) .0007(4) -.0001(4)
C3 .0245(6) .0174(5) .0228(5) .0035(4) .0011(4) .0015(4)
C4 .0244(6) .0234(6) .0216(5) .0019(5) .0000(4) .0046(4)
C5 .0244(6) .0232(5) .0174(4) .0000(5) .0022(4) .0012(4)
C11 .0257(5) .0171(5) .0180(5) -.0007(5) .0014(4) .0002(4)
C12 .0260(6) .0286(6) .0201(5) -.0018(5) .0019(4) -.0045(5)
C13 .0264(7) .0352(7) .0261(6) .0021(5) .0042(5) -.0031(5)
C14 .0393(7) .0282(6) .0237(6) .0039(6) .0075(5) -.0034(5)
C15 .0427(8) .0305(6) .0191(5) -.0010(6) -.0006(5) -.0046(5)
C16 .0291(7) .0244(6) .0208(5) -.0008(5) -.0024(4) -.0011(4)
C21 .0235(5) .0193(5) .0161(5) .0005(4) .0005(4) .0006(4)
C22 .0253(6) .0225(6) .0227(5) -.0032(5) -.0033(4) .0024(4)
C23 .0404(7) .0208(6) .0281(6) -.0057(6) -.0027(5) .0030(4)
C24 .0425(8) .0227(6) .0287(6) .0057(6) .0010(6) .0056(5)
C25 .0297(7) .0325(7) .0311(6) .0083(6) -.0007(5) .0065(5)
C26 .0229(6) .0277(6) .0277(6) .0015(5) -.0006(5) .0031(5)

loop_
_atom_type_symbol
_atom_type_description
_atom_type_scat_dispersion_real
_atom_type_scat_dispersion_imag
_atom_type_scat_source
C C .0033 .0016 'International Tables Vol C Tables 4.2.6.8 and 6.1.1.4'
H H .0000 .0000 'International Tables Vol C Tables 4.2.6.8 and 6.1.1.4'
N N .0061 .0033 'International Tables Vol C Tables 4.2.6.8 and 6.1.1.4'
F F .0171 .0103 'International Tables Vol C Tables 4.2.6.8 and 6.1.1.4'
Cl Cl .1484 .1585 'International Tables Vol C Tables 4.2.6.8 and 6.1.1.4'

loop_
_geom_angle_atom_site_label_1
_geom_angle_atom_site_label_2
_geom_angle_atom_site_label_3
_geom_angle
_geom_angle_publ_flag
C2 N C5 107.87(9) yes
C2 N H1N 110.6(11) ?
C5 N H1N 109.0(10) ?
C2 N H2N 113.9(11) ?
C5 N H2N 108.0(11) ?
H1N N H2N 107.4(15) ?
F C1 C11 106.90(9) yes
F C1 C21 107.91(9) yes
C11 C1 C21 111.50(9) yes
F C1 C2 106.43(8) yes
C11 C1 C2 112.40(9) yes
C21 C1 C2 111.36(9) yes
N C2 C3 103.45(9) yes
N C2 C1 110.78(9) yes
C3 C2 C1 116.89(10) yes
N C2 H2 106.3(8) ?
C3 C2 H2 107.6(8) ?
C1 C2 H2 111.1(8) ?
C2 C3 C4 102.77(9) yes
C2 C3 H31 112.3(11) ?
C4 C3 H31 111.1(11) ?
C2 C3 H32 110.5(9) ?
C4 C3 H32 110.1(9) ?
H31 C3 H32 110.0(13) ?
C5 C4 C3 104.17(9) yes
C5 C4 H41 110.9(9) ?
C3 C4 H41 110.4(9) ?
C5 C4 H42 112.6(10) ?
C3 C4 H42 114.7(10) ?
H41 C4 H42 104.2(14) ?
N C5 C4 105.80(9) yes
N C5 H51 109.5(10) ?
C4 C5 H51 111.9(11) ?
N C5 H52 106.9(10) ?
C4 C5 H52 114.4(10) ?
H51 C5 H52 108.1(14) ?
C12 C11 C16 119.08(11) ?
C12 C11 C1 122.45(10) ?
C16 C11 C1 118.47(11) ?
C11 C12 C13 120.40(12) ?
C11 C12 H12 121.1(9) ?
C13 C12 H12 118.4(9) ?
C14 C13 C12 120.21(13) ?
C14 C13 H13 119.6(10) ?
C12 C13 H13 120.1(10) ?
C15 C14 C13 119.46(12) ?
C15 C14 H14 119.5(10) ?
C13 C14 H14 121.0(10) ?
C14 C15 C16 120.78(12) ?
C14 C15 H15 120.9(10) ?
C16 C15 H15 118.3(10) ?
C15 C16 C11 120.03(12) ?
C15 C16 H16 119.5(9) ?
C11 C16 H16 120.4(9) ?
C22 C21 C26 119.45(11) ?
C22 C21 C1 119.56(11) ?
C26 C21 C1 120.98(11) ?
C21 C22 C23 120.41(12) ?
C21 C22 H22 120.0(10) ?
C23 C22 H22 119.6(10) ?
C24 C23 C22 119.83(13) ?
C24 C23 H23 117.6(11) ?
C22 C23 H23 122.6(12) ?
C25 C24 C23 120.00(13) ?
C25 C24 H24 116.7(12) ?
C23 C24 H24 123.3(12) ?
C24 C25 C26 120.70(13) ?
C24 C25 H25 121.8(11) ?
C26 C25 H25 117.5(11) ?
C21 C26 C25 119.61(13) ?
C21 C26 H26 118.8(9) ?
C25 C26 H26 121.6(9) ?

loop_
_geom_bond_atom_site_label_1
_geom_bond_atom_site_label_2
_geom_bond_site_symmetry_2
_geom_bond_distance
_geom_bond_publ_flag
F C1 . 1.4226(13) yes
N C2 . 1.5093(15) yes
N C5 . 1.5159(15) yes
N H1N . .897(18) ?
N H2N . .886(17) ?
C1 C11 . 1.5310(16) yes
C1 C21 . 1.5335(17) yes
C1 C2 . 1.5349(15) yes
C2 C3 . 1.5267(17) yes
C2 H2 . .948(14) ?
C3 C4 . 1.5398(18) yes
C3 H31 . .936(18) ?
C3 H32 . .972(15) ?
C4 C5 . 1.5274(18) yes
C4 H41 . .975(16) ?
C4 H42 . .956(17) ?
C5 H51 . .940(18) ?
C5 H52 . .951(18) ?
C11 C12 . 1.3964(18) ?
C11 C16 . 1.4031(17) ?
C12 C13 . 1.4003(18) ?
C12 H12 . .965(16) ?
C13 C14 . 1.394(2) ?
C13 H13 . .993(19) ?
C14 C15 . 1.387(2) ?
C14 H14 . .942(17) ?
C15 C16 . 1.3964(19) ?
C15 H15 . 1.000(18) ?
C16 H16 . .956(16) ?
C21 C22 . 1.3951(17) ?
C21 C26 . 1.3979(18) ?
C22 C23 . 1.3987(19) ?
C22 H22 . 1.004(17) ?
C23 C24 . 1.390(2) ?
C23 H23 . .93(2) ?
C24 C25 . 1.380(2) ?
C24 H24 . .97(2) ?
C25 C26 . 1.4005(19) ?
C25 H25 . 1.008(19) ?
C26 H26 . .969(17) ?

loop_
_geom_hbond_atom_site_label_D
_geom_hbond_atom_site_label_H
_geom_hbond_atom_site_label_A
_geom_hbond_site_symmetry_A
_geom_hbond_distance_DH
_geom_hbond_distance_HA
_geom_hbond_distance_DA
_geom_hbond_angle_DHA
N H1N Cl . .897(18) 2.196(17) 3.0664(17) 163.4(14)
N H2N Cl 4_466 .886(17) 2.229(17) 3.0712(16) 158.9(14)

loop_
_geom_torsion_atom_site_label_1
_geom_torsion_atom_site_label_2
_geom_torsion_atom_site_label_3
_geom_torsion_atom_site_label_4
_geom_torsion
_geom_torsion_publ_flag
C5 N C2 C3 25.78(11) ?
C5 N C2 C1 151.81(9) ?
F C1 C2 N -63.89(11) yes
C11 C1 C2 N 179.41(9) ?
C21 C1 C2 N 53.47(12) ?
F C1 C2 C3 54.23(12) yes
C11 C1 C2 C3 -62.47(13) ?
C21 C1 C2 C3 171.60(10) ?
N C2 C3 C4 -38.77(11) ?
C1 C2 C3 C4 -160.79(10) ?
C2 C3 C4 C5 37.53(13) ?
C2 N C5 C4 -2.40(12) ?
C3 C4 C5 N -21.77(13) ?
F C1 C11 C12 -141.65(12) ?
C21 C1 C11 C12 100.63(14) ?
C2 C1 C11 C12 -25.23(16) ?
F C1 C11 C16 38.68(14) yes
C21 C1 C11 C16 -79.04(13) ?
C2 C1 C11 C16 155.10(11) ?
F C1 C21 C22 174.06(10) ?
C11 C1 C21 C22 -68.83(13) ?
C2 C1 C21 C22 57.60(14) ?
F C1 C21 C26 -5.33(14) yes
C11 C1 C21 C26 111.78(12) ?
C2 C1 C21 C26 -121.79(11) ?

loop_
_cod_related_entry_id
_cod_related_entry_database
_cod_related_entry_code
1 ChemSpider 21105789
